data_4111561
loop_
_publ_author_name
'Kibum Kim'
'Katherine E. Plass'
'Adam J. Matzger'

_publ_contact_author_address
;Adam J. Matzger
Assistant Professor of Chemistry & Macromolecular Science and Engineering
Department of Chemistry
930 N. University
University of Michigan
Ann Arbor, MI 48109-1055
;
_publ_contact_author_email matzger@umich.edu
_publ_contact_author_fax (734)-615-8553
_publ_contact_author_name 'Adam J. Matzger'
_publ_contact_author_phone (734)-615-6627
_publ_section_title
;
 Structure of and Competitive Adsorption in Alkyl Dicarbamate
 Two-Dimensional Crystals
;
_journal_name_full 'Journal of the American Chemical Society'
_journal_page_first 4879
_journal_page_last 4887
_journal_paper_doi 10.1021/ja043028+
_journal_volume 127
_journal_year 2005
_chemical_formula_moiety 'C22 H44 N2 O4'
_chemical_formula_sum 'C22 H44 N2 O4'
_chemical_formula_weight 400.59
_chemical_name_common '8-4-8 dicarbamate'
_chemical_name_systematic 1,4-bis-(N-octyl-carbamoyloxy)-butane
_space_group_IT_number 2
_symmetry_cell_setting triclinic
_symmetry_Int_Tables_number 2
_symmetry_space_group_name_Hall '-P 1'
_symmetry_space_group_name_H-M 'P -1'
_atom_sites_solution_hydrogens geom
_atom_sites_solution_primary direct
_atom_sites_solution_secondary difmap
_audit_creation_date 2004-07-20T12:14:50-00:00
_audit_creation_method 'WinGX routine CIF_UPDATE'
_cell_angle_alpha 93.744(8)
_cell_angle_beta 90.752(8)
_cell_angle_gamma 112.698(7)
_cell_formula_units_Z 1
_cell_length_a 5.005(3)
_cell_length_b 5.366(3)
_cell_length_c 23.115(14)
_cell_measurement_reflns_used 1026
_cell_measurement_temperature 150(2)
_cell_measurement_theta_max 26.3
_cell_measurement_theta_min 3.54
_cell_volume 571.0(6)
_computing_cell_refinement 'Bruker SMART'
_computing_data_collection 'Bruker SMART'
_computing_data_reduction 'Bruker SAINT'
_computing_structure_refinement 'SHELXL-97 (Sheldrick, 1997)'
_computing_structure_solution SIR2002
_diffrn_ambient_temperature 150(2)
_diffrn_measured_fraction_theta_full 0.986
_diffrn_measured_fraction_theta_max 0.986
_diffrn_measurement_device_type 'CCD area detector'
_diffrn_measurement_method 'phi and omega scans'
_diffrn_radiation_monochromator graphite
_diffrn_radiation_probe x-ray
_diffrn_radiation_type MoK\a
_diffrn_radiation_wavelength 0.71073
_diffrn_reflns_av_R_equivalents 0.0856
_diffrn_reflns_av_unetI/netI 0.1522
_diffrn_reflns_limit_h_max 6
_diffrn_reflns_limit_h_min -6
_diffrn_reflns_limit_k_max 6
_diffrn_reflns_limit_k_min -6
_diffrn_reflns_limit_l_max 28
_diffrn_reflns_limit_l_min -28
_diffrn_reflns_number 4885
_diffrn_reflns_theta_full 26.34
_diffrn_reflns_theta_max 26.34
_diffrn_reflns_theta_min 3.54
_exptl_absorpt_coefficient_mu 0.079
_exptl_absorpt_correction_type none
_exptl_crystal_colour colorless
_exptl_crystal_density_diffrn 1.165
_exptl_crystal_description 'thin plate'
_exptl_crystal_F_000 222
_exptl_crystal_size_max 0.38
_exptl_crystal_size_mid 0.21
_exptl_crystal_size_min 0.065
_refine_diff_density_max 0.354
_refine_diff_density_min -0.349
_refine_diff_density_rms 0.093
_refine_ls_extinction_coef 0.041(14)
_refine_ls_extinction_expression Fc^*^=kFc[1+0.001xFc^2^\l^3^/sin(2\q)]^-1/4^
_refine_ls_extinction_method SHELXL
_refine_ls_goodness_of_fit_ref 1.048
_refine_ls_hydrogen_treatment mixed
_refine_ls_matrix_type full
_refine_ls_number_parameters 128
_refine_ls_number_reflns 2308
_refine_ls_number_restraints 0
_refine_ls_restrained_S_all 1.048
_refine_ls_R_factor_all 0.1903
_refine_ls_R_factor_gt 0.0928
_refine_ls_shift/su_max 0
_refine_ls_shift/su_mean 0
_refine_ls_structure_factor_coef Fsqd
_refine_ls_weighting_details 'calc w=1/[\s^2^(Fo^2^)+(0.1150P)^2^+0.4589P] where P=(Fo^2^+2Fc^2^)/3'
_refine_ls_weighting_scheme calc
_refine_ls_wR_factor_gt 0.2403
_refine_ls_wR_factor_ref 0.2778
_reflns_number_gt 1075
_reflns_number_total 2308
_reflns_threshold_expression >2sigma(I)
_cod_data_source_file ja0430282Bsi20041118_064543.cif
_cod_data_source_block kk2220
_cod_database_code 4111561

loop_
_symmetry_equiv_pos_as_xyz
'x, y, z'
'-x, -y, -z'

loop_
_atom_site_label
_atom_site_type_symbol
_atom_site_fract_x
_atom_site_fract_y
_atom_site_fract_z
_atom_site_U_iso_or_equiv
_atom_site_adp_type
_atom_site_occupancy
_atom_site_symmetry_multiplicity
_atom_site_calc_flag
_atom_site_refinement_flags
N1 N 0.0082(8) 0.8185(7) 0.65433(16) 0.0255(10) Uani 1 1 d .
H1 H -0.1369 0.8638 0.649 0.031 Uiso 1 1 calc R
O2 O 0.2136(6) 1.1097(6) 0.59004(13) 0.0250(9) Uani 1 1 d .
C4 C -0.0152(9) 0.6108(9) 0.6933(2) 0.0230(11) Uani 1 1 d .
H4A H 0.1491 0.6774 0.7209 0.028 Uiso 1 1 calc R
H4B H -0.0106 0.4526 0.6712 0.028 Uiso 1 1 calc R
C1 C 0.2490(9) 0.9394(9) 0.6268(2) 0.0206(11) Uani 1 1 d .
C6 C -0.3181(10) 0.3198(9) 0.7673(2) 0.0240(11) Uani 1 1 d .
H6A H -0.1552 0.3896 0.7953 0.029 Uiso 1 1 calc R
H6B H -0.3099 0.161 0.7461 0.029 Uiso 1 1 calc R
C7 C -0.5971(10) 0.2374(9) 0.7994(2) 0.0244(11) Uani 1 1 d .
H7A H -0.6083 0.3978 0.8193 0.029 Uiso 1 1 calc R
H7B H -0.7593 0.1619 0.7714 0.029 Uiso 1 1 calc R
C9 C -0.9037(10) -0.0478(9) 0.8760(2) 0.0260(12) Uani 1 1 d .
H9A H -0.9129 0.1132 0.896 0.031 Uiso 1 1 calc R
H9B H -1.0675 -0.1229 0.8484 0.031 Uiso 1 1 calc R
C10 C -0.9294(11) -0.2521(10) 0.9197(2) 0.0337(13) Uani 1 1 d .
H10A H -0.9169 -0.4121 0.8999 0.04 Uiso 1 1 calc R
H10B H -0.7679 -0.1759 0.9479 0.04 Uiso 1 1 calc R
O1 O 0.4710(7) 0.9041(7) 0.63291(15) 0.0310(10) Uani 1 1 d .
C8 C -0.6257(10) 0.0324(9) 0.8433(2) 0.0271(12) Uani 1 1 d .
H8A H -0.4622 0.1069 0.8711 0.033 Uiso 1 1 calc R
H8B H -0.6168 -0.1289 0.8234 0.033 Uiso 1 1 calc R
C2 C 0.4664(10) 1.2668(9) 0.5602(2) 0.0251(12) Uani 1 1 d .
H2A H 0.5526 1.1497 0.5418 0.03 Uiso 1 1 calc R
H2B H 0.6092 1.398 0.5873 0.03 Uiso 1 1 calc R
C5 C -0.2901(10) 0.5324(9) 0.7254(2) 0.0241(11) Uani 1 1 d .
H5A H -0.4539 0.4634 0.6977 0.029 Uiso 1 1 calc R
H5B H -0.296 0.692 0.7467 0.029 Uiso 1 1 calc R
C3 C 0.3720(10) 1.4083(9) 0.5155(2) 0.0260(11) Uani 1 1 d .
H3A H 0.2734 1.5142 0.5341 0.031 Uiso 1 1 calc R
H3B H 0.2365 1.2751 0.4876 0.031 Uiso 1 1 calc R
C14 C -1.2090(12) -0.3340(11) 0.9510(2) 0.0424(15) Uani 1 1 d .
H14A H -1.2145 -0.4635 0.9782 0.064 Uiso 1 1 calc R
H14B H -1.3697 -0.4135 0.9235 0.064 Uiso 1 1 calc R
H14C H -1.2209 -0.1771 0.9714 0.064 Uiso 1 1 calc R

loop_
_atom_site_aniso_label
_atom_site_aniso_U_11
_atom_site_aniso_U_22
_atom_site_aniso_U_33
_atom_site_aniso_U_23
_atom_site_aniso_U_13
_atom_site_aniso_U_12
N1 0.021(2) 0.024(2) 0.035(2) 0.0142(19) 0.0044(18) 0.0098(18)
O2 0.0189(18) 0.0216(18) 0.036(2) 0.0154(15) 0.0053(15) 0.0073(14)
C4 0.019(2) 0.016(3) 0.034(3) 0.011(2) 0.003(2) 0.005(2)
C1 0.018(2) 0.013(2) 0.033(3) 0.006(2) 0.001(2) 0.007(2)
C6 0.023(3) 0.018(2) 0.033(3) 0.009(2) 0.001(2) 0.009(2)
C7 0.024(3) 0.017(2) 0.035(3) 0.009(2) 0.005(2) 0.010(2)
C9 0.029(3) 0.020(3) 0.030(3) 0.008(2) 0.010(2) 0.010(2)
C10 0.038(3) 0.025(3) 0.039(3) 0.013(2) 0.006(3) 0.011(2)
O1 0.0211(19) 0.029(2) 0.044(2) 0.0169(16) 0.0045(16) 0.0085(15)
C8 0.027(3) 0.019(3) 0.038(3) 0.011(2) 0.008(2) 0.010(2)
C2 0.020(3) 0.018(3) 0.030(3) 0.011(2) 0.006(2) -0.001(2)
C5 0.024(3) 0.019(3) 0.031(3) 0.009(2) 0.007(2) 0.010(2)
C3 0.023(3) 0.021(3) 0.030(3) 0.010(2) 0.005(2) 0.003(2)
C14 0.043(3) 0.040(3) 0.043(3) 0.015(3) 0.009(3) 0.013(3)

loop_
_atom_type_symbol
_atom_type_description
_atom_type_scat_dispersion_real
_atom_type_scat_dispersion_imag
_atom_type_scat_source
C C 0.0033 0.0016 'International Tables Vol C Tables 4.2.6.8 and 6.1.1.4'
H H 0 0 'International Tables Vol C Tables 4.2.6.8 and 6.1.1.4'
N N 0.0061 0.0033 'International Tables Vol C Tables 4.2.6.8 and 6.1.1.4'
O O 0.0106 0.006 'International Tables Vol C Tables 4.2.6.8 and 6.1.1.4'

loop_
_geom_angle_atom_site_label_1
_geom_angle_atom_site_label_2
_geom_angle_atom_site_label_3
_geom_angle
_geom_angle_site_symmetry_1
_geom_angle_site_symmetry_3
C1 N1 C4 121.1(4) . .
C1 N1 H1 119.5 . .
C4 N1 H1 119.5 . .
C1 O2 C2 115.9(3) . .
N1 C4 C5 111.2(3) . .
N1 C4 H4A 109.4 . .
C5 C4 H4A 109.4 . .
N1 C4 H4B 109.4 . .
C5 C4 H4B 109.4 . .
H4A C4 H4B 108 . .
O1 C1 N1 125.7(4) . .
O1 C1 O2 123.7(4) . .
N1 C1 O2 110.6(4) . .
C5 C6 C7 112.7(4) . .
C5 C6 H6A 109.1 . .
C7 C6 H6A 109.1 . .
C5 C6 H6B 109.1 . .
C7 C6 H6B 109.1 . .
H6A C6 H6B 107.8 . .
C8 C7 C6 113.8(4) . .
C8 C7 H7A 108.8 . .
C6 C7 H7A 108.8 . .
C8 C7 H7B 108.8 . .
C6 C7 H7B 108.8 . .
H7A C7 H7B 107.7 . .
C10 C9 C8 113.3(4) . .
C10 C9 H9A 108.9 . .
C8 C9 H9A 108.9 . .
C10 C9 H9B 108.9 . .
C8 C9 H9B 108.9 . .
H9A C9 H9B 107.7 . .
C14 C10 C9 112.8(4) . .
C14 C10 H10A 109 . .
C9 C10 H10A 109 . .
C14 C10 H10B 109 . .
C9 C10 H10B 109 . .
H10A C10 H10B 107.8 . .
C7 C8 C9 113.9(4) . .
C7 C8 H8A 108.8 . .
C9 C8 H8A 108.8 . .
C7 C8 H8B 108.8 . .
C9 C8 H8B 108.8 . .
H8A C8 H8B 107.7 . .
O2 C2 C3 107.4(4) . .
O2 C2 H2A 110.2 . .
C3 C2 H2A 110.2 . .
O2 C2 H2B 110.2 . .
C3 C2 H2B 110.2 . .
H2A C2 H2B 108.5 . .
C4 C5 C6 112.4(4) . .
C4 C5 H5A 109.1 . .
C6 C5 H5A 109.1 . .
C4 C5 H5B 109.1 . .
C6 C5 H5B 109.1 . .
H5A C5 H5B 107.8 . .
C2 C3 C3 110.9(5) . 2_686
C2 C3 H3A 109.5 . .
C3 C3 H3A 109.5 2_686 .
C2 C3 H3B 109.5 . .
C3 C3 H3B 109.5 2_686 .
H3A C3 H3B 108.1 . .
C10 C14 H14A 109.5 . .
C10 C14 H14B 109.5 . .
H14A C14 H14B 109.5 . .
C10 C14 H14C 109.5 . .
H14A C14 H14C 109.5 . .
H14B C14 H14C 109.5 . .

loop_
_geom_bond_atom_site_label_1
_geom_bond_atom_site_label_2
_geom_bond_distance
_geom_bond_site_symmetry_2
N1 C1 1.322(6) .
N1 C4 1.449(5) .
N1 H1 0.86 .
O2 C1 1.346(5) .
O2 C2 1.437(5) .
C4 C5 1.497(6) .
C4 H4A 0.97 .
C4 H4B 0.97 .
C1 O1 1.205(5) .
C6 C5 1.511(6) .
C6 C7 1.513(6) .
C6 H6A 0.97 .
C6 H6B 0.97 .
C7 C8 1.513(6) .
C7 H7A 0.97 .
C7 H7B 0.97 .
C9 C10 1.508(6) .
C9 C8 1.517(6) .
C9 H9A 0.97 .
C9 H9B 0.97 .
C10 C14 1.507(7) .
C10 H10A 0.97 .
C10 H10B 0.97 .
C8 H8A 0.97 .
C8 H8B 0.97 .
C2 C3 1.493(7) .
C2 H2A 0.97 .
C2 H2B 0.97 .
C5 H5A 0.97 .
C5 H5B 0.97 .
C3 C3 1.506(9) 2_686
C3 H3A 0.97 .
C3 H3B 0.97 .
C14 H14A 0.96 .
C14 H14B 0.96 .
C14 H14C 0.96 .

loop_
_geom_torsion_atom_site_label_1
_geom_torsion_atom_site_label_2
_geom_torsion_atom_site_label_3
_geom_torsion_atom_site_label_4
_geom_torsion
_geom_torsion_site_symmetry_4
C1 N1 C4 C5 172.1(4) .
C4 N1 C1 O1 -4.1(7) .
C4 N1 C1 O2 175.6(4) .
C2 O2 C1 O1 -4.2(6) .
C2 O2 C1 N1 176.2(4) .
C5 C6 C7 C8 -177.8(4) .
C8 C9 C10 C14 -178.9(4) .
C6 C7 C8 C9 179.3(4) .
C10 C9 C8 C7 -180.0(4) .
C1 O2 C2 C3 171.5(4) .
N1 C4 C5 C6 -178.9(4) .
C7 C6 C5 C4 -179.4(4) .
O2 C2 C3 C3 176.5(5) 2_686
